data_4062203
loop_
_publ_author_name
'Yasuhiro Arikawa'

_publ_section_title
;
Hydration of Nitrosylruthenium Acetylide Complexes Having
a Tris(pyrazol-1-yl)borate in the Presence of Protic Acid:
Formation of Ketonyl and Acyl Complexes
;
_journal_name_full Organometallics
_journal_year 2003
_chemical_formula_moiety 'C24 H21 B Cl N7 O2 Ru '
_chemical_formula_sum 'C24 H21 B Cl N7 O2 Ru'
_chemical_formula_weight 586.81
_space_group_IT_number 2
_symmetry_cell_setting triclinic
_symmetry_Int_Tables_number 2
_symmetry_space_group_name_Hall '-P 1'
_symmetry_space_group_name_H-M 'P -1'
_cell_angle_alpha 98.086(4)
_cell_angle_beta 91.767(2)
_cell_angle_gamma 107.388(1)
_cell_formula_units_Z 2
_cell_length_a 8.9275(6)
_cell_length_b 10.182(2)
_cell_length_c 14.495(3)
_cell_measurement_temperature 297.2
_cell_volume 1241.2(4)
_exptl_crystal_density_diffrn 1.570
_cod_original_formula_sum 'C24 H21 B Cl N7 O2 Ru '
_cod_database_code 4062203

loop_
_symmetry_equiv_pos_as_xyz
x,y,z
-x,-y,-z

loop_
_atom_site_label
_atom_site_type_symbol
_atom_site_fract_x
_atom_site_fract_y
_atom_site_fract_z
_atom_site_U_iso_or_equiv
_atom_site_adp_type
_atom_site_occupancy
_atom_site_calc_flag
_atom_site_refinement_flags
_atom_site_disorder_assembly
_atom_site_disorder_group
Ru Ru 0.07550(3) 0.20691(2) 0.73011(2) 0.03405(6) Uani 1.00 d . . .
Cl Cl -0.05445(8) 0.34069(8) 0.65713(6) 0.0483(2) Uani 1.00 d . . .
O(1) O -0.0513(3) -0.0411(3) 0.5949(2) 0.0781(9) Uani 1.00 d . . .
O(2) O -0.1102(3) 0.2001(2) 0.8904(2) 0.0562(7) Uani 1.00 d . . .
N(1) N -0.0051(3) 0.0571(3) 0.6489(2) 0.0428(7) Uani 1.00 d . . .
N(2) N 0.2079(2) 0.1136(2) 0.8035(2) 0.0353(7) Uani 1.00 d . . .
N(3) N 0.3631(3) 0.1836(2) 0.8311(2) 0.0371(7) Uani 1.00 d . . .
N(4) N 0.1836(3) 0.3837(2) 0.8295(2) 0.0365(7) Uani 1.00 d . . .
N(5) N 0.3424(3) 0.4228(2) 0.8516(2) 0.0365(7) Uani 1.00 d . . .
N(6) N 0.2857(3) 0.2892(3) 0.6566(2) 0.0419(7) Uani 1.00 d . . .
N(7) N 0.4307(3) 0.3268(2) 0.7035(2) 0.0387(7) Uani 1.00 d . . .
C(1) C 0.1762(4) -0.0108(3) 0.8304(2) 0.0458(9) Uani 1.00 d . . .
C(2) C 0.3087(4) -0.0224(3) 0.8758(2) 0.053(1) Uani 1.00 d . . .
C(3) C 0.4239(4) 0.1017(3) 0.8752(2) 0.0449(9) Uani 1.00 d . . .
C(4) C 0.1292(4) 0.4781(3) 0.8781(2) 0.0427(9) Uani 1.00 d . . .
C(5) C 0.2501(4) 0.5793(3) 0.9318(2) 0.0512(10) Uani 1.00 d . . .
C(6) C 0.3825(4) 0.5420(3) 0.9129(2) 0.0457(9) Uani 1.00 d . . .
C(7) C 0.3100(4) 0.2981(4) 0.5665(2) 0.053(1) Uani 1.00 d . . .
C(8) C 0.4685(4) 0.3411(4) 0.5553(3) 0.059(1) Uani 1.00 d . . .
C(9) C 0.5409(4) 0.3584(3) 0.6422(3) 0.052(1) Uani 1.00 d . . .
C(10) C -0.1151(3) 0.1577(3) 0.8099(2) 0.0378(8) Uani 1.00 d . . .
C(11) C -0.2703(3) 0.0761(3) 0.7550(2) 0.0403(8) Uani 1.00 d . . .
C(12) C -0.3401(3) -0.0623(3) 0.7453(2) 0.0368(8) Uani 1.00 d . . .
C(13) C -0.4920(3) -0.1309(3) 0.6875(2) 0.0380(8) Uani 1.00 d . . .
C(14) C -0.5876(4) -0.2611(3) 0.7030(2) 0.0482(9) Uani 1.00 d . . .
C(15) C -0.7340(4) -0.3217(4) 0.6550(3) 0.060(1) Uani 1.00 d . . .
C(16) C -0.7874(4) -0.2553(5) 0.5923(3) 0.069(1) Uani 1.00 d . . .
C(17) C -0.6942(4) -0.1272(4) 0.5759(3) 0.068(1) Uani 1.00 d . . .
C(18) C -0.5483(4) -0.0657(3) 0.6228(2) 0.0511(10) Uani 1.00 d . . .
C(19) C -0.2700(3) -0.1506(3) 0.7963(2) 0.0378(8) Uani 1.00 d . . .
C(20) C -0.2271(4) -0.2603(3) 0.7487(2) 0.0515(10) Uani 1.00 d . . .
C(21) C -0.1579(4) -0.3382(3) 0.7969(3) 0.057(1) Uani 1.00 d . . .
C(22) C -0.1343(4) -0.3084(3) 0.8931(3) 0.055(1) Uani 1.00 d . . .
C(23) C -0.1782(4) -0.2021(4) 0.9406(2) 0.054(1) Uani 1.00 d . . .
C(24) C -0.2450(4) -0.1226(3) 0.8929(2) 0.0457(9) Uani 1.00 d . . .
B B 0.4410(4) 0.3320(4) 0.8093(3) 0.0400(9) Uani 1.00 d . . .
H(1) H 0.5612 0.3459 0.8280 0.0615 Uiso 1.00 calc . . .
H(2) H 0.0750 -0.0827 0.8197 0.0550 Uiso 1.00 calc . . .
H(3) H 0.3184 -0.1018 0.9027 0.0636 Uiso 1.00 calc . . .
H(4) H 0.5313 0.1261 0.9022 0.0539 Uiso 1.00 calc . . .
H(5) H 0.0198 0.4759 0.8760 0.0512 Uiso 1.00 calc . . .
H(6) H 0.2432 0.6597 0.9740 0.0614 Uiso 1.00 calc . . .
H(7) H 0.4884 0.5933 0.9395 0.0549 Uiso 1.00 calc . . .
H(8) H 0.2276 0.2771 0.5165 0.0639 Uiso 1.00 calc . . .
H(9) H 0.5186 0.3562 0.4976 0.0713 Uiso 1.00 calc . . .
H(10) H 0.6537 0.3885 0.6575 0.0625 Uiso 1.00 calc . . .
H(11) H -0.3246 0.1290 0.7238 0.0484 Uiso 1.00 calc . . .
H(12) H -0.5510 -0.3093 0.7477 0.0578 Uiso 1.00 calc . . .
H(13) H -0.7991 -0.4122 0.6661 0.0726 Uiso 1.00 calc . . .
H(14) H -0.8905 -0.2978 0.5592 0.0827 Uiso 1.00 calc . . .
H(15) H -0.7318 -0.0801 0.5308 0.0817 Uiso 1.00 calc . . .
H(16) H -0.4840 0.0244 0.6105 0.0613 Uiso 1.00 calc . . .
H(17) H -0.2458 -0.2827 0.6812 0.0619 Uiso 1.00 calc . . .
H(18) H -0.1261 -0.4135 0.7631 0.0690 Uiso 1.00 calc . . .
H(19) H -0.0864 -0.3632 0.9270 0.0656 Uiso 1.00 calc . . .
H(20) H -0.1624 -0.1821 1.0083 0.0654 Uiso 1.00 calc . . .
H(21) H -0.2747 -0.0466 0.9273 0.0549 Uiso 1.00 calc . . .

loop_
_atom_site_aniso_label
_atom_site_aniso_U_11
_atom_site_aniso_U_22
_atom_site_aniso_U_33
_atom_site_aniso_U_12
_atom_site_aniso_U_13
_atom_site_aniso_U_23
Ru 0.0255(1) 0.0324(1) 0.0400(1) 0.00426(9) -0.00053(9) 0.00218(10)
Cl 0.0362(4) 0.0498(5) 0.0580(5) 0.0093(3) -0.0084(4) 0.0168(4)
O(1) 0.087(2) 0.064(2) 0.061(2) 0.005(1) 0.002(1) -0.023(1)
O(2) 0.051(1) 0.065(2) 0.040(1) 0.003(1) 0.009(1) 0.001(1)
N(1) 0.036(1) 0.045(1) 0.040(2) 0.004(1) 0.001(1) 0.000(1)
N(2) 0.029(1) 0.037(1) 0.039(1) 0.009(1) 0.003(1) 0.005(1)
N(3) 0.031(1) 0.042(1) 0.041(1) 0.015(1) 0.003(1) 0.007(1)
N(4) 0.030(1) 0.036(1) 0.042(1) 0.009(1) 0.000(1) 0.006(1)
N(5) 0.035(1) 0.034(1) 0.037(1) 0.006(1) -0.004(1) 0.005(1)
N(6) 0.033(1) 0.048(1) 0.040(2) 0.006(1) 0.002(1) 0.004(1)
N(7) 0.027(1) 0.044(1) 0.043(2) 0.006(1) 0.004(1) 0.009(1)
C(1) 0.052(2) 0.035(2) 0.054(2) 0.015(1) 0.012(2) 0.010(1)
C(2) 0.069(2) 0.046(2) 0.058(2) 0.034(2) 0.014(2) 0.018(2)
C(3) 0.044(2) 0.056(2) 0.045(2) 0.028(2) 0.004(1) 0.012(2)
C(4) 0.048(2) 0.035(2) 0.048(2) 0.018(1) 0.003(1) 0.005(1)
C(5) 0.070(2) 0.034(2) 0.049(2) 0.018(2) 0.000(2) 0.002(1)
C(6) 0.056(2) 0.034(2) 0.038(2) 0.003(1) -0.010(2) 0.004(1)
C(7) 0.059(2) 0.059(2) 0.037(2) 0.014(2) 0.003(2) 0.004(2)
C(8) 0.062(2) 0.070(2) 0.049(2) 0.019(2) 0.025(2) 0.016(2)
C(9) 0.040(2) 0.050(2) 0.068(3) 0.012(1) 0.019(2) 0.016(2)
C(10) 0.038(2) 0.032(1) 0.047(2) 0.013(1) 0.008(1) 0.010(1)
C(11) 0.029(1) 0.038(2) 0.055(2) 0.011(1) 0.005(1) 0.009(1)
C(12) 0.030(1) 0.041(2) 0.039(2) 0.009(1) 0.006(1) 0.008(1)
C(13) 0.031(1) 0.042(2) 0.038(2) 0.007(1) 0.005(1) 0.006(1)
C(14) 0.039(2) 0.049(2) 0.049(2) 0.001(1) 0.003(1) 0.013(2)
C(15) 0.042(2) 0.061(2) 0.060(2) -0.009(2) 0.005(2) 0.003(2)
C(16) 0.035(2) 0.091(3) 0.066(3) 0.003(2) -0.009(2) 0.004(2)
C(17) 0.057(2) 0.090(3) 0.059(3) 0.024(2) -0.012(2) 0.016(2)
C(18) 0.046(2) 0.054(2) 0.053(2) 0.011(2) 0.001(2) 0.017(2)
C(19) 0.030(1) 0.032(1) 0.049(2) 0.006(1) 0.002(1) 0.008(1)
C(20) 0.059(2) 0.043(2) 0.047(2) 0.011(2) -0.004(2) 0.000(2)
C(21) 0.065(2) 0.039(2) 0.072(3) 0.024(2) -0.002(2) 0.001(2)
C(22) 0.058(2) 0.046(2) 0.067(3) 0.022(2) 0.000(2) 0.019(2)
C(23) 0.062(2) 0.064(2) 0.045(2) 0.026(2) 0.009(2) 0.018(2)
C(24) 0.048(2) 0.048(2) 0.047(2) 0.022(1) 0.009(2) 0.011(2)
B 0.026(2) 0.044(2) 0.048(2) 0.007(1) -0.001(1) 0.010(2)

loop_
_geom_bond_atom_site_label_1
_geom_bond_atom_site_label_2
_geom_bond_distance
_geom_bond_site_symmetry_1
_geom_bond_site_symmetry_2
_geom_bond_publ_flag
Ru Cl 2.3654(8) . . yes
Ru N(1) 1.737(2) . . yes
Ru N(2) 2.076(2) . . yes
Ru N(4) 2.096(2) . . yes
Ru N(6) 2.189(2) . . yes
Ru C(10) 2.064(3) . . yes
O(1) N(1) 1.138(3) . . yes
O(2) C(10) 1.180(4) . . yes
N(2) N(3) 1.372(3) . . yes
N(2) C(1) 1.329(4) . . yes
N(3) C(3) 1.342(4) . . yes
N(3) B 1.544(4) . . yes
N(4) N(5) 1.367(3) . . yes
N(4) C(4) 1.329(4) . . yes
N(5) C(6) 1.344(4) . . yes
N(5) B 1.539(4) . . yes
N(6) N(7) 1.364(3) . . yes
N(6) C(7) 1.342(4) . . yes
N(7) C(9) 1.343(4) . . yes
N(7) B 1.526(4) . . yes
C(1) C(2) 1.380(4) . . yes
C(2) C(3) 1.371(4) . . yes
C(4) C(5) 1.375(4) . . yes
C(5) C(6) 1.370(5) . . yes
C(7) C(8) 1.373(5) . . yes
C(8) C(9) 1.362(5) . . yes
C(10) C(11) 1.517(4) . . yes
C(11) C(12) 1.345(4) . . yes
C(12) C(13) 1.492(4) . . yes
C(12) C(19) 1.496(4) . . yes
C(13) C(14) 1.398(4) . . yes
C(13) C(18) 1.385(4) . . yes
C(14) C(15) 1.384(4) . . yes
C(15) C(16) 1.360(5) . . yes
C(16) C(17) 1.378(5) . . yes
C(17) C(18) 1.375(4) . . yes
C(19) C(20) 1.388(4) . . yes
C(19) C(24) 1.387(4) . . yes
C(20) C(21) 1.386(5) . . yes
C(21) C(22) 1.380(5) . . yes
C(22) C(23) 1.364(5) . . yes
C(23) C(24) 1.382(4) . . yes
